data_4322909
loop_
_publ_author_name
'Takashi Fujihara'
'Jun Aonahata'
'Shigekazu Kumakura'
'Akira Nagasawa'
'Kazuhiro Murakami'
'Tasuku Ito'

_publ_contact_author_address
;    Department of Chemistry
     Faculty of Science
     Saitama University
     Urawa
     Saitama 338-8570
     Japan
;
_publ_contact_author_email nagasawa@chem.saitama-u.ac.jp
_publ_contact_author_fax '(81) 048 858 3700'
_publ_contact_author_name 'Dr. Akira Nagasawa'
_publ_contact_author_phone '(81) 048 858 3396'
_publ_section_title
;
 Kinetic Study on the Substitution of Dimethylacetamide for the Terminal
 Aqua Ligands in the Trinuclear Chromium(III) Complexes
 [Cr~3~(\m~3~-O)(\m-RCO~2~)~6~(H~2~O)~3~]^+^ (R = H, CH~3~, CH~3~CH~2~,
 CH~2~Cl, CHCl~2~, CH~3~OCH~2~, (CH~3~)~3~C, CH~2~ClCH~2~, and
 (CH~3~CH~2~)~2~CH). Elucidation of the Mechanism from the Activation
 Volumes and the Substituent Effects of Bridging Carboxylate Ligands
;
_journal_name_full 'Inorganic Chemistry'
_journal_page_first 3779
_journal_page_last 3784
_journal_paper_doi 10.1021/ic980001g
_journal_volume 37
_journal_year 1998
_chemical_formula_iupac 'C36 H48 O18 B1 Cr3'
_chemical_formula_moiety 'C36 H48 O18 B1 Cr3'
_chemical_formula_sum 'C36 H48 B Cr3 O18'
_chemical_formula_weight 935.17
_chemical_name_systematic
; ?

;
_space_group_IT_number 2
_symmetry_cell_setting triclinic
_symmetry_space_group_name_Hall '-P 1'
_symmetry_space_group_name_H-M 'P -1'
_atom_type_scat_source 'International Tables Vol.IV (1974)'
_cell_angle_alpha 107.82(3)
_cell_angle_beta 104.57(4)
_cell_angle_gamma 92.27(4)
_cell_formula_units_Z 2
_cell_length_a 8.848(6)
_cell_length_b 15.057(7)
_cell_length_c 17.375(8)
_cell_measurement_reflns_used all
_cell_measurement_temperature 298
_cell_measurement_theta_max 31
_cell_measurement_theta_min 1
_cell_volume 2116(2)
_computing_cell_refinement 'DENZO(MAC Science, 1996)'
_computing_data_collection 'XDIP(MAC Science, 1996)'
_computing_data_reduction 'DENZO(MAC Science, 1996)'
_computing_molecular_graphics 'ORTEP(Johnson, 1970)'
_computing_publication_material 'Crystan GM(Mac Science, 1996)'
_computing_structure_refinement 'Crystan GM(Mac Science, 1996)'
_computing_structure_solution 'SIR92(Altomare et al., 1994)'
_diffrn_detector_area_resol_mean 10
_diffrn_measurement_device 'Mac Science DIP3000'
_diffrn_measurement_method 'Weissenberg method'
_diffrn_radiation_type 'Mo K\a'
_diffrn_radiation_wavelength 0.71073
_diffrn_reflns_limit_h_max 11
_diffrn_reflns_limit_h_min 0
_diffrn_reflns_limit_k_max 20
_diffrn_reflns_limit_k_min -20
_diffrn_reflns_limit_l_max 21
_diffrn_reflns_limit_l_min -21
_diffrn_reflns_number 10416
_diffrn_reflns_theta_full 31.00
_diffrn_reflns_theta_max 30.10
_exptl_absorpt_coefficient_mu 8.079
_exptl_absorpt_correction_type none
_exptl_crystal_colour Green
_exptl_crystal_density_diffrn 1.468
_exptl_crystal_density_method 'not measured'
_exptl_crystal_description Cube
_exptl_crystal_F_000 969
_exptl_crystal_size_max 0.2
_exptl_crystal_size_mid 0.2
_exptl_crystal_size_min 0.2
_refine_diff_density_max 0.56
_refine_diff_density_min -1.02
_refine_ls_extinction_method none
_refine_ls_goodness_of_fit_obs 2.552
_refine_ls_hydrogen_treatment noref
_refine_ls_number_parameters 523
_refine_ls_number_reflns 8243
_refine_ls_R_factor_obs 0.051
_refine_ls_shift/esd_max 0.0084
_refine_ls_shift/esd_mean 0.0014
_refine_ls_structure_factor_coef F
_refine_ls_weighting_details w=exp(5.00sin^2\Q/\L^2)/(\s^2(Fo)+0.005(Fo)^2)
_refine_ls_weighting_scheme calc
_refine_ls_wR_factor_obs 0.068
_reflns_number_observed 8243
_reflns_number_total 9975
_reflns_observed_criterion I>3.00\s(I)
_cod_data_source_file ic980001g_2.cif
_cod_data_source_block (2b).2H2O
_cod_depositor_comments
;
The following automatic conversions were performed:

'_geom_angle_publ_flag' value 'Yes' changed to 'yes' according to the
built-in table from CIF Core dictionary named 'cif_core.dic' version
2.4.1 from 2010-06-29.

Automatic conversion script
Id: cif_fix_values 1673 2011-04-08 12:14:43Z adriana 
;
_cod_original_cell_volume 2115.6(2)
_cod_original_formula_sum 'C36 H48 O18 B1 Cr3'
_cod_database_code 4322909

loop_
_symmetry_equiv_pos_as_xyz
'+x,+y,+z   '
'-x,-y,-z    '

loop_
_atom_site_aniso_label
_atom_site_aniso_U_11
_atom_site_aniso_U_22
_atom_site_aniso_U_33
_atom_site_aniso_U_12
_atom_site_aniso_U_13
_atom_site_aniso_U_23
Cr1 0.0218(1) 0.0355(1) 0.0321(1) 0.0008(1) 0.0045(1) 0.0115(1)
Cr2 0.0243(1) 0.0400(1) 0.0258(1) -.0007(1) 0.0072(1) 0.0110(1)
Cr3 0.0233(1) 0.0359(1) 0.0262(1) 0.0011(1) 0.0068(1) 0.0110(1)
O1 0.0214(3) 0.0393(5) 0.0269(4) 0.0007(3) 0.0055(3) 0.0121(3)
O2 0.0272(4) 0.0603(8) 0.0444(6) 0.0044(5) 0.0105(4) 0.0071(5)
O3 0.0354(5) 0.0687(8) 0.0377(5) 0.0089(5) 0.0147(4) 0.0065(5)
O4 0.0472(6) 0.0459(7) 0.0372(5) -.0099(5) 0.0047(4) 0.0176(4)
O5 0.0333(5) 0.0385(6) 0.0488(6) -.0038(4) 0.0016(4) 0.0168(4)
O6 0.0326(5) 0.0506(7) 0.0668(8) 0.0074(5) 0.0125(5) 0.0318(6)
O7 0.0387(5) 0.0530(7) 0.0535(6) 0.0109(5) 0.0165(5) 0.0312(5)
O8 0.0318(4) 0.0622(8) 0.0316(5) 0.0002(5) 0.0035(4) 0.0086(5)
O9 0.0352(5) 0.0510(7) 0.0310(5) -.0002(5) 0.0097(4) 0.0039(4)
O10 0.0459(6) 0.0523(7) 0.0322(5) -.0160(5) 0.0033(4) 0.0108(4)
O11 0.0437(5) 0.0432(6) 0.0344(5) -.0109(5) 0.0126(4) 0.0054(4)
O12 0.0419(5) 0.0778(9) 0.0483(6) 0.0259(6) 0.0244(5) 0.0369(6)
O13 0.0311(4) 0.0541(7) 0.0424(5) 0.0111(5) 0.0142(4) 0.0247(5)
O14 0.0241(4) 0.0526(7) 0.0459(6) 0.0030(4) 0.0032(4) 0.0143(5)
O15 0.0461(6) 0.0683(8) 0.0311(5) -.0018(6) 0.0095(4) 0.0219(5)
O16 0.0355(5) 0.0507(7) 0.0392(5) 0.0015(4) 0.0155(4) 0.0206(4)
O17 0.119(2) 0.112(2) 0.046(1) 0.035(1) 0.026(1) 0.040(1)
O18 0.0621(9) 0.0909(13) 0.0889(13) -.0200(9) 0.0166(9) 0.0294(10)
C1 0.0330(6) 0.0390(8) 0.0461(8) -.0016(6) 0.0164(5) 0.0015(6)
C2 0.0410(8) 0.0882(16) 0.0650(12) 0.0017(9) 0.0273(8) -.0162(11)
C3 0.0337(6) 0.0343(7) 0.0378(6) 0.0033(5) 0.0145(5) 0.0109(5)
C4 0.0588(9) 0.0352(9) 0.0514(9) 0.0004(7) 0.0126(7) 0.0154(6)
C5 0.0360(6) 0.0400(8) 0.0409(7) 0.0044(6) 0.0071(5) 0.0175(6)
C6 0.0541(9) 0.0620(13) 0.0732(13) 0.0115(9) 0.0136(9) 0.0424(10)
C7 0.0379(6) 0.0428(8) 0.0279(6) 0.0011(6) 0.0054(5) 0.0096(5)
C8 0.062(1) 0.077(1) 0.030(1) -0.008(1) 0.008(1) -0.005(1)
C9 0.0276(5) 0.0370(7) 0.0355(6) 0.0012(5) 0.0069(4) 0.0086(5)
C10 0.0467(8) 0.0430(9) 0.0428(8) -.0092(7) 0.0045(6) 0.0034(6)
C11 0.0254(5) 0.0392(8) 0.0365(6) 0.0007(5) 0.0077(4) 0.0139(5)
C12 0.0350(6) 0.0512(10) 0.0692(11) 0.0098(7) 0.0218(7) 0.0301(8)
C13 0.0367(6) 0.0676(12) 0.0412(7) 0.0112(7) 0.0104(6) 0.0261(7)
C14 0.085(1) 0.061(1) 0.057(1) 0.026(1) 0.027(1) 0.025(1)
C15 0.142(3) 0.101(2) 0.068(2) 0.068(2) 0.050(2) 0.043(1)
C16 0.113(2) 0.189(4) 0.080(2) 0.102(3) 0.062(2) 0.083(2)
C17 0.059(1) 0.190(4) 0.080(2) 0.041(2) 0.040(1) 0.062(2)
C18 0.0467(9) 0.1251(22) 0.0610(12) 0.0063(12) 0.0246(9) 0.0371(13)
C19 0.0366(6) 0.0575(10) 0.0384(7) -.0059(6) 0.0085(5) 0.0197(6)
C20 0.068(1) 0.059(1) 0.050(1) -0.008(1) 0.017(1) 0.015(1)
C21 0.096(2) 0.071(1) 0.053(1) -0.021(1) 0.025(1) 0.008(1)
C22 0.086(2) 0.119(2) 0.039(1) -0.051(2) 0.009(1) 0.011(1)
C23 0.052(1) 0.127(2) 0.050(1) -0.021(1) -0.005(1) 0.033(1)
C24 0.0410(8) 0.0980(17) 0.0446(9) -.0035(9) 0.0028(7) 0.0290(10)
C25 0.0325(6) 0.0481(9) 0.0358(6) -.0010(6) 0.0056(5) 0.0175(6)
C26 0.0508(9) 0.0689(13) 0.0742(12) 0.0176(9) 0.0314(9) 0.0402(10)
C27 0.0469(9) 0.0985(18) 0.0815(14) 0.0214(11) 0.0350(10) 0.0508(13)
C28 0.0461(8) 0.0785(14) 0.0542(10) -.0033(9) 0.0148(7) 0.0350(9)
C29 0.062(1) 0.068(1) 0.059(1) 0.006(1) 0.021(1) 0.037(1)
C30 0.0473(8) 0.0636(12) 0.0516(9) 0.0102(8) 0.0164(7) 0.0317(8)
C31 0.0349(6) 0.0504(9) 0.0379(7) 0.0018(6) 0.0079(5) 0.0174(6)
C32 0.0401(7) 0.0553(10) 0.0421(8) -.0011(7) 0.0046(6) 0.0139(7)
C33 0.0433(8) 0.0841(15) 0.0432(9) 0.0065(9) -.0008(7) 0.0198(9)
C34 0.063(1) 0.091(2) 0.049(1) 0.015(1) 0.008(1) 0.038(1)
C35 0.074(1) 0.076(2) 0.061(1) -0.003(1) 0.007(1) 0.041(1)
C36 0.056(1) 0.063(1) 0.056(1) -0.010(1) 0.001(1) 0.032(1)
B1 0.0302(6) 0.0487(10) 0.0385(8) -.0010(6) 0.0060(5) 0.0195(7)

loop_
_atom_site_label
_atom_site_fract_x
_atom_site_fract_y
_atom_site_fract_z
_atom_site_U_iso_or_equiv
_atom_site_occupancy
_atom_site_thermal_displace_type
Cr1 0.40139(2) 0.29311(2) 0.79947(1) 0.03216(9) 1.000 Uij
Cr2 0.11357(2) 0.27630(2) 0.63212(1) 0.03205(8) 1.000 Uij
Cr3 0.03968(2) 0.23078(2) 0.79293(1) 0.03029(8) 1.000 Uij
O1 0.18452(10) 0.26656(7) 0.74129(5) 0.0312(4) 1.000 Uij
O2 0.47683(12) 0.23460(10) 0.70108(8) 0.0482(5) 1.000 Uij
O3 0.27534(13) 0.20841(10) 0.58729(7) 0.0512(6) 1.000 Uij
O4 0.24119(14) 0.39841(9) 0.66299(7) 0.0467(5) 1.000 Uij
O5 0.42037(12) 0.41659(8) 0.78483(7) 0.0438(5) 1.000 Uij
O6 0.41222(13) 0.17225(10) 0.82282(9) 0.0523(6) 1.000 Uij
O7 0.17430(13) 0.14584(9) 0.83851(8) 0.0497(6) 1.000 Uij
O8 0.37694(12) 0.35481(9) 0.91269(7) 0.0460(5) 1.000 Uij
O9 0.12163(12) 0.33274(9) 0.90058(7) 0.0428(5) 1.000 Uij
O10 -0.02460(14) 0.15599(9) 0.58371(7) 0.0476(5) 1.000 Uij
O11 -0.06715(14) 0.12295(8) 0.69325(7) 0.0440(5) 1.000 Uij
O12 -0.06151(14) 0.34610(11) 0.65559(8) 0.0564(7) 1.000 Uij
O13 -0.12107(12) 0.31183(9) 0.76072(7) 0.0440(5) 1.000 Uij
O14 0.64209(11) 0.32282(9) 0.85948(7) 0.0447(5) 1.000 Uij
O15 0.03224(14) 0.28764(10) 0.51337(7) 0.0511(6) 1.000 Uij
O16 -0.11845(12) 0.19126(9) 0.84755(7) 0.0435(5) 1.000 Uij
O17 1.0070(3) 0.2095(2) 1.0081(1) 0.096(1) 1.000 Uij
O18 0.6489(2) 0.0508(2) 0.7552(1) 0.087(1) 1.000 Uij
C1 0.41463(17) 0.20364(11) 0.62339(10) 0.0432(6) 1.000 Uij
C2 0.5179(2) 0.1577(2) 0.5704(2) 0.073(1) 1.000 Uij
C3 0.34834(16) 0.44524(11) 0.72660(9) 0.0373(6) 1.000 Uij
C4 0.3980(2) 0.5453(1) 0.7337(1) 0.0519(8) 1.000 Uij
C5 0.31285(17) 0.12915(12) 0.84410(10) 0.0415(6) 1.000 Uij
C6 0.3666(3) 0.0516(2) 0.8784(2) 0.065(1) 1.000 Uij
C7 0.26006(17) 0.36778(11) 0.94120(8) 0.0391(6) 1.000 Uij
C8 0.2879(3) 0.4290(2) 1.0319(1) 0.063(1) 1.000 Uij
C9 -0.08129(15) 0.10395(11) 0.61634(9) 0.0363(6) 1.000 Uij
C10 -0.1738(2) 0.0109(1) 0.5580(1) 0.0493(7) 1.000 Uij
C11 -0.13954(14) 0.35356(11) 0.70724(9) 0.0360(6) 1.000 Uij
C12 -0.26776(19) 0.41557(14) 0.70355(13) 0.0536(8) 1.000 Uij
C13 -0.10876(18) 0.81906(15) 0.79547(10) 0.0507(8) 1.000 Uij
C14 -0.0610(3) 0.9122(2) 0.8467(1) 0.070(1) 1.000 Uij
C15 -0.1446(5) 0.9626(3) 0.9000(2) 0.105(2) 1.000 Uij
C16 -0.2868(5) 0.9161(4) 0.9012(2) 0.126(3) 1.000 Uij
C17 -0.3379(3) 0.8237(4) 0.8509(2) 0.112(2) 1.000 Uij
C18 -0.2502(3) 0.7758(2) 0.7993(2) 0.081(1) 1.000 Uij
C19 -0.11289(18) 0.67447(13) 0.65574(10) 0.0470(7) 1.000 Uij
C20 -0.0724(3) 0.5857(2) 0.6204(1) 0.063(1) 1.000 Uij
C21 -0.1688(4) 0.5198(2) 0.5457(2) 0.080(1) 1.000 Uij
C22 -0.3074(4) 0.5432(3) 0.5043(1) 0.090(2) 1.000 Uij
C23 -0.3493(3) 0.6306(3) 0.5359(2) 0.083(1) 1.000 Uij
C24 -0.2535(2) 0.6966(2) 0.6098(1) 0.066(1) 1.000 Uij
C25 0.11505(17) 0.81139(12) 0.70775(9) 0.0414(6) 1.000 Uij
C26 0.2460(2) 0.7727(2) 0.6875(2) 0.066(1) 1.000 Uij
C27 0.3431(2) 0.8145(2) 0.6531(2) 0.077(1) 1.000 Uij
C28 0.3129(2) 0.8946(2) 0.6360(1) 0.062(1) 1.000 Uij
C29 0.1824(3) 0.9363(2) 0.6543(1) 0.065(1) 1.000 Uij
C30 0.0851(2) 0.8939(2) 0.6885(1) 0.0560(9) 1.000 Uij
C31 0.10234(17) 0.70716(13) 0.80854(9) 0.0437(7) 1.000 Uij
C32 0.2459(2) 0.7534(1) 0.8671(1) 0.0498(8) 1.000 Uij
C33 0.3304(2) 0.7158(2) 0.9263(1) 0.062(1) 1.000 Uij
C34 0.2761(3) 0.6301(2) 0.9292(1) 0.071(1) 1.000 Uij
C35 0.1330(3) 0.5831(2) 0.8747(2) 0.074(1) 1.000 Uij
C36 0.0483(3) 0.6225(2) 0.8164(1) 0.062(1) 1.000 Uij
B1 -0.00141(18) 0.75385(14) 0.74120(11) 0.0416(7) 1.000 Uij

loop_
_geom_angle_atom_site_label_1
_geom_angle_atom_site_label_2
_geom_angle_atom_site_label_3
_geom_angle
_geom_angle_site_symmetry_1
_geom_angle_site_symmetry_2
_geom_angle_site_symmetry_3
_geom_angle_publ_flag
O1 Cr1 O2 96.1(1) . . . yes
O1 Cr1 O5 93.1(1) . . . yes
O1 Cr1 O6 94.5(1) . . . yes
O1 Cr1 O8 97.0(1) . . . yes
O1 Cr1 O14 177.8(1) . . . yes
O2 Cr1 O5 91.7(1) . . . yes
O2 Cr1 O6 87.7(1) . . . yes
O2 Cr1 O8 166.8(1) . . . yes
O2 Cr1 O14 82.1(1) . . . yes
O5 Cr1 O6 172.4(1) . . . yes
O5 Cr1 O8 89.2(1) . . . yes
O5 Cr1 O14 85.8(1) . . . yes
O6 Cr1 O8 89.7(1) . . . yes
O6 Cr1 O14 86.6(1) . . . yes
O8 Cr1 O14 84.9(1) . . . yes
O1 Cr2 O3 96.1(1) . . . yes
O1 Cr2 O4 93.8(1) . . . yes
O1 Cr2 O10 95.1(1) . . . yes
O1 Cr2 O12 94.7(1) . . . yes
O1 Cr2 O15 178.9(1) . . . yes
O3 Cr2 O4 91.6(1) . . . yes
O3 Cr2 O10 87.4(1) . . . yes
O3 Cr2 O12 169.2(1) . . . yes
O3 Cr2 O15 84.9(1) . . . yes
O4 Cr2 O10 171.1(1) . . . yes
O4 Cr2 O12 87.6(1) . . . yes
O4 Cr2 O15 86.4(1) . . . yes
O10 Cr2 O12 91.8(1) . . . yes
O10 Cr2 O15 84.7(1) . . . yes
O12 Cr2 O15 84.3(1) . . . yes
O1 Cr3 O7 94.6(1) . . . yes
O1 Cr3 O9 95.3(1) . . . yes
O1 Cr3 O11 93.8(1) . . . yes
O1 Cr3 O13 96.2(1) . . . yes
O1 Cr3 O16 179.4(1) . . . yes
O7 Cr3 O9 90.0(1) . . . yes
O7 Cr3 O11 89.6(1) . . . yes
O7 Cr3 O13 169.0(1) . . . yes
O7 Cr3 O16 85.6(1) . . . yes
O9 Cr3 O11 170.9(1) . . . yes
O9 Cr3 O13 87.3(1) . . . yes
O9 Cr3 O16 85.3(1) . . . yes
O11 Cr3 O13 91.4(1) . . . yes
O11 Cr3 O16 85.6(1) . . . yes
O13 Cr3 O16 83.6(1) . . . yes
Cr1 O1 Cr2 120.2(1) . . . yes
Cr1 O1 Cr3 119.5(1) . . . yes
Cr2 O1 Cr3 120.3(1) . . . yes
Cr1 O2 O3 107.5(1) . . . yes
Cr1 O2 C1 134.8(2) . . . yes
Cr1 O2 C2 169.5(1) . . . yes
O3 O2 C1 27.3(1) . . . yes
O3 O2 C2 62.4(1) . . . yes
C1 O2 C2 35.1(1) . . . yes
Cr2 O3 O2 103.3(1) . . . yes
Cr2 O3 C1 130.4(2) . . . yes
Cr2 O3 C2 163.3(1) . . . yes
O2 O3 C1 27.3(1) . . . yes
O2 O3 C2 61.2(1) . . . yes
C1 O3 C2 33.9(1) . . . yes
Cr2 O4 O5 106.5(1) . . . yes
Cr2 O4 C3 133.1(2) . . . yes
Cr2 O4 C4 166.0(1) . . . yes
O5 O4 C3 27.0(1) . . . yes
O5 O4 C4 61.8(1) . . . yes
C3 O4 C4 34.8(1) . . . yes
Cr1 O5 O4 103.9(1) . . . yes
Cr1 O5 C3 130.8(2) . . . yes
Cr1 O5 C4 165.5(1) . . . yes
O4 O5 C3 26.8(1) . . . yes
O4 O5 C4 61.7(1) . . . yes
C3 O5 C4 34.8(1) . . . yes
Cr1 O6 O7 101.7(1) . . . yes
Cr1 O6 C5 128.3(2) . . . yes
Cr1 O6 C6 160.2(1) . . . yes
O7 O6 C5 27.4(1) . . . yes
O7 O6 C6 61.9(1) . . . yes
C5 O6 C6 34.5(1) . . . yes
Cr3 O7 O6 107.5(1) . . . yes
Cr3 O7 C5 135.2(2) . . . yes
Cr3 O7 C6 169.1(1) . . . yes
O6 O7 C5 27.8(1) . . . yes
O6 O7 C6 62.0(1) . . . yes
C5 O7 C6 34.3(2) . . . yes
Cr1 O8 O9 106.1(1) . . . yes
Cr1 O8 C7 133.5(1) . . . yes
Cr1 O8 C8 167.0(1) . . . yes
O9 O8 C7 27.6(1) . . . yes
O9 O8 C8 61.9(1) . . . yes
C7 O8 C8 34.3(1) . . . yes
Cr3 O9 O8 103.3(1) . . . yes
Cr3 O9 C7 130.4(1) . . . yes
Cr3 O9 C8 162.2(1) . . . yes
O8 O9 C7 27.6(1) . . . yes
O8 O9 C8 62.3(1) . . . yes
C7 O9 C8 34.7(1) . . . yes
Cr2 O10 O11 105.2(1) . . . yes
Cr2 O10 C9 132.5(2) . . . yes
Cr2 O10 C10 166.7(1) . . . yes
O11 O10 C9 27.4(1) . . . yes
O11 O10 C10 62.0(1) . . . yes
C9 O10 C10 34.6(1) . . . yes
Cr3 O11 O10 106.0(1) . . . yes
Cr3 O11 C9 133.5(2) . . . yes
Cr3 O11 C10 168.0(1) . . . yes
O10 O11 C9 27.5(1) . . . yes
O10 O11 C10 62.0(1) . . . yes
C9 O11 C10 34.5(1) . . . yes
Cr2 O12 O13 106.7(1) . . . yes
Cr2 O12 C11 134.3(2) . . . yes
Cr2 O12 C12 168.9(1) . . . yes
O13 O12 C11 27.6(1) . . . yes
O13 O12 C12 62.2(1) . . . yes
C11 O12 C12 34.7(1) . . . yes
Cr3 O13 O12 104.4(1) . . . yes
Cr3 O13 C11 131.6(1) . . . yes
Cr3 O13 C12 165.5(1) . . . yes
O12 O13 C11 27.4(1) . . . yes
O12 O13 C12 61.5(1) . . . yes
C11 O13 C12 34.2(1) . . . yes
O2 C1 O3 125.4(2) . . . yes
O2 C1 C2 116.3(2) . . . yes
O3 C1 C2 118.3(2) . . . yes
O2 C2 O3 56.4(1) . . . yes
O2 C2 C1 28.6(1) . . . yes
O3 C2 C1 27.8(1) . . . yes
O4 C3 O5 126.1(2) . . . yes
O4 C3 C4 117.0(2) . . . yes
O5 C3 C4 116.8(2) . . . yes
O4 C4 O5 56.5(1) . . . yes
O4 C4 C3 28.1(1) . . . yes
O5 C4 C3 28.3(1) . . . yes
O6 C5 O7 124.9(2) . . . yes
O6 C5 C6 117.2(2) . . . yes
O7 C5 C6 118.0(2) . . . yes
O6 C6 O7 56.1(1) . . . yes
O6 C6 C5 28.3(1) . . . yes
O7 C6 C5 27.8(1) . . . yes
O8 C7 O9 124.8(2) . . . yes
O8 C7 C8 117.9(2) . . . yes
O9 C7 C8 117.3(2) . . . yes
O8 C8 O9 55.8(1) . . . yes
O8 C8 C7 27.8(1) . . . yes
O9 C8 C7 28.0(1) . . . yes
O10 C9 O11 125.1(2) . . . yes
O10 C9 C10 117.3(2) . . . yes
O11 C9 C10 117.5(2) . . . yes
O10 C10 O11 56.0(1) . . . yes
O10 C10 C9 28.1(1) . . . yes
O11 C10 C9 28.0(1) . . . yes
O12 C11 O13 125.1(2) . . . yes
O12 C11 C12 117.2(2) . . . yes
O13 C11 C12 117.8(2) . . . yes
O12 C12 O13 56.2(1) . . . yes
O12 C12 C11 28.2(1) . . . yes
O13 C12 C11 28.1(1) . . . yes
C14 C13 C15 28.3(2) . . . yes
C14 C13 C17 87.8(2) . . . yes
C14 C13 C18 116.6(2) . . . yes
C14 C13 B1 124.3(2) . . . yes
C15 C13 C17 59.5(2) . . . yes
C15 C13 C18 88.3(2) . . . yes
C15 C13 B1 152.1(2) . . . yes
C17 C13 C18 28.8(2) . . . yes
C17 C13 B1 147.1(2) . . . yes
C18 C13 B1 118.6(2) . . . yes
C13 C14 C15 123.4(3) . . . yes
C13 C14 C16 92.0(2) . . . yes
C13 C14 C18 32.0(2) . . . yes
C15 C14 C16 31.5(3) . . . yes
C15 C14 C18 91.5(3) . . . yes
C16 C14 C18 60.0(2) . . . yes
C13 C15 C14 28.3(2) . . . yes
C13 C15 C16 89.5(3) . . . yes
C13 C15 C17 60.2(2) . . . yes
C14 C15 C16 117.8(4) . . . yes
C14 C15 C17 88.4(3) . . . yes
C16 C15 C17 29.4(3) . . . yes
C14 C16 C15 30.7(2) . . . yes
C14 C16 C17 89.5(3) . . . yes
C14 C16 C18 59.5(2) . . . yes
C15 C16 C17 120.2(4) . . . yes
C15 C16 C18 90.2(3) . . . yes
C17 C16 C18 30.0(2) . . . yes
C13 C17 C15 60.3(2) . . . yes
C13 C17 C16 90.7(3) . . . yes
C13 C17 C18 29.4(2) . . . yes
C15 C17 C16 30.4(3) . . . yes
C15 C17 C18 89.7(3) . . . yes
C16 C17 C18 120.1(4) . . . yes
C13 C18 C14 31.4(2) . . . yes
C13 C18 C16 91.9(2) . . . yes
C13 C18 C17 121.8(3) . . . yes
C14 C18 C16 60.5(2) . . . yes
C14 C18 C17 90.4(3) . . . yes
C16 C18 C17 29.9(3) . . . yes
C20 C19 C21 29.0(2) . . . yes
C20 C19 C23 86.7(2) . . . yes
C20 C19 C24 115.8(2) . . . yes
C20 C19 B1 123.8(2) . . . yes
C21 C19 C23 57.7(2) . . . yes
C21 C19 C24 86.9(2) . . . yes
C21 C19 B1 152.7(2) . . . yes
C23 C19 C24 29.2(2) . . . yes
C23 C19 B1 149.4(2) . . . yes
C24 C19 B1 120.2(2) . . . yes
C19 C20 C21 122.5(3) . . . yes
C19 C20 C22 92.8(2) . . . yes
C19 C20 C24 32.3(1) . . . yes
C21 C20 C22 29.7(2) . . . yes
C21 C20 C24 90.2(2) . . . yes
C22 C20 C24 60.5(2) . . . yes
C19 C21 C20 28.6(2) . . . yes
C19 C21 C22 91.2(2) . . . yes
C19 C21 C23 61.0(1) . . . yes
C20 C21 C22 119.8(3) . . . yes
C20 C21 C23 89.6(2) . . . yes
C22 C21 C23 30.2(2) . . . yes
C20 C22 C21 30.5(2) . . . yes
C20 C22 C23 89.0(2) . . . yes
C20 C22 C24 59.1(1) . . . yes
C21 C22 C23 119.5(3) . . . yes
C21 C22 C24 89.6(2) . . . yes
C23 C22 C24 29.9(2) . . . yes
C19 C23 C21 61.2(1) . . . yes
C19 C23 C22 91.6(2) . . . yes
C19 C23 C24 29.5(2) . . . yes
C21 C23 C22 30.3(2) . . . yes
C21 C23 C24 90.7(2) . . . yes
C22 C23 C24 121.0(3) . . . yes
C19 C24 C20 31.8(2) . . . yes
C19 C24 C22 92.2(2) . . . yes
C19 C24 C23 121.3(3) . . . yes
C20 C24 C22 60.4(2) . . . yes
C20 C24 C23 89.5(2) . . . yes
C22 C24 C23 29.1(2) . . . yes
C26 C25 C27 28.8(2) . . . yes
C26 C25 C29 86.5(2) . . . yes
C26 C25 C30 115.2(2) . . . yes
C26 C25 B1 119.6(2) . . . yes
C27 C25 C29 57.7(1) . . . yes
C27 C25 C30 86.4(2) . . . yes
C27 C25 B1 148.2(2) . . . yes
C29 C25 C30 28.7(1) . . . yes
C29 C25 B1 153.4(2) . . . yes
C30 C25 B1 124.9(2) . . . yes
C25 C26 C27 122.4(3) . . . yes
C25 C26 C28 93.6(2) . . . yes
C25 C26 C30 32.5(2) . . . yes
C27 C26 C28 28.8(2) . . . yes
C27 C26 C30 89.9(2) . . . yes
C28 C26 C30 61.1(1) . . . yes
C25 C27 C26 28.8(2) . . . yes
C25 C27 C28 92.5(2) . . . yes
C25 C27 C29 61.4(1) . . . yes
C26 C27 C28 121.3(3) . . . yes
C26 C27 C29 90.2(2) . . . yes
C28 C27 C29 31.1(2) . . . yes
C26 C28 C27 29.9(2) . . . yes
C26 C28 C29 89.0(2) . . . yes
C26 C28 C30 58.8(1) . . . yes
C27 C28 C29 118.9(3) . . . yes
C27 C28 C30 88.7(2) . . . yes
C29 C28 C30 30.2(2) . . . yes
C25 C29 C27 60.9(1) . . . yes
C25 C29 C28 90.9(2) . . . yes
C25 C29 C30 28.8(2) . . . yes
C27 C29 C28 30.0(2) . . . yes
C27 C29 C30 89.7(2) . . . yes
C28 C29 C30 119.7(3) . . . yes
C25 C30 C26 32.3(1) . . . yes
C25 C30 C28 92.4(2) . . . yes
C25 C30 C29 122.5(2) . . . yes
C26 C30 C28 60.1(1) . . . yes
C26 C30 C29 90.2(2) . . . yes
C28 C30 C29 30.1(2) . . . yes
C32 C31 C33 28.7(2) . . . yes
C32 C31 C35 86.7(2) . . . yes
C32 C31 C36 114.9(2) . . . yes
C32 C31 B1 122.3(2) . . . yes
C33 C31 C35 58.0(1) . . . yes
C33 C31 C36 86.3(2) . . . yes
C33 C31 B1 150.9(2) . . . yes
C35 C31 C36 28.3(2) . . . yes
C35 C31 B1 150.9(2) . . . yes
C36 C31 B1 122.6(2) . . . yes
C31 C32 C33 122.3(2) . . . yes
C31 C32 C34 92.8(2) . . . yes
C31 C32 C36 32.5(2) . . . yes
C33 C32 C34 29.5(2) . . . yes
C33 C32 C36 89.9(2) . . . yes
C34 C32 C36 60.4(1) . . . yes
C31 C33 C32 29.0(1) . . . yes
C31 C33 C34 91.7(2) . . . yes
C31 C33 C35 61.3(1) . . . yes
C32 C33 C34 120.7(2) . . . yes
C32 C33 C35 90.3(2) . . . yes
C34 C33 C35 30.4(2) . . . yes
C32 C34 C33 29.8(2) . . . yes
C32 C34 C35 89.5(2) . . . yes
C32 C34 C36 59.0(1) . . . yes
C33 C34 C35 119.2(3) . . . yes
C33 C34 C36 88.7(2) . . . yes
C35 C34 C36 30.5(2) . . . yes
C31 C35 C33 60.7(1) . . . yes
C31 C35 C34 91.0(2) . . . yes
C31 C35 C36 28.3(2) . . . yes
C33 C35 C34 30.3(2) . . . yes
C33 C35 C36 89.0(2) . . . yes
C34 C35 C36 119.3(3) . . . yes
C31 C36 C32 32.6(1) . . . yes
C31 C36 C34 93.2(2) . . . yes
C31 C36 C35 123.4(2) . . . yes
C32 C36 C34 60.6(1) . . . yes
C32 C36 C35 90.8(2) . . . yes
C34 C36 C35 30.2(2) . . . yes
C13 B1 C19 111.1(2) . . . yes
C13 B1 C25 115.0(2) . . . yes
C13 B1 C31 102.9(2) . . . yes
C19 B1 C25 104.7(2) . . . yes
C19 B1 C31 112.7(2) . . . yes
C25 B1 C31 110.6(2) . . . yes

loop_
_geom_bond_atom_site_label_1
_geom_bond_atom_site_label_2
_geom_bond_distance
_geom_bond_site_symmetry_1
_geom_bond_site_symmetry_2
_geom_bond_publ_flag
Cr1 O1 1.892(1) . . yes
Cr1 O2 1.960(2) . . yes
Cr1 O5 1.959(2) . . yes
Cr1 O6 1.983(2) . . yes
Cr1 O8 1.973(2) . . yes
Cr1 O14 2.084(1) . . yes
Cr2 O1 1.895(1) . . yes
Cr2 O3 1.972(2) . . yes
Cr2 O4 1.967(2) . . yes
Cr2 O10 1.964(2) . . yes
Cr2 O12 1.963(2) . . yes
Cr2 O15 2.069(2) . . yes
Cr3 O1 1.886(1) . . yes
Cr3 O7 1.987(2) . . yes
Cr3 O9 1.963(2) . . yes
Cr3 O11 1.965(2) . . yes
Cr3 O13 1.995(2) . . yes
Cr3 O16 2.040(2) . . yes
O2 C1 1.250(3) . . yes
O3 C1 1.250(2) . . yes
O4 C3 1.249(2) . . yes
O5 C3 1.257(2) . . yes
O6 C5 1.263(2) . . yes
O7 C5 1.247(2) . . yes
O8 C7 1.252(2) . . yes
O9 C7 1.250(2) . . yes
O10 C9 1.253(2) . . yes
O11 C9 1.250(2) . . yes
O12 C11 1.245(2) . . yes
O13 C11 1.255(2) . . yes
C1 C2 1.498(3) . . yes
C3 C4 1.512(3) . . yes
C5 C6 1.508(3) . . yes
C7 C8 1.513(3) . . yes
C9 C10 1.511(3) . . yes
C11 C12 1.499(3) . . yes
C13 C14 1.392(4) . . yes
C13 C18 1.414(3) . . yes
C13 B1 1.647(3) . . yes
C14 C15 1.392(5) . . yes
C15 C16 1.424(6) . . yes
C16 C17 1.381(7) . . yes
C17 C18 1.388(5) . . yes
C19 C20 1.392(3) . . yes
C19 C24 1.411(3) . . yes
C19 B1 1.640(3) . . yes
C20 C21 1.409(4) . . yes
C21 C22 1.375(5) . . yes
C22 C23 1.368(5) . . yes
C23 C24 1.400(4) . . yes
C25 C26 1.393(3) . . yes
C25 C30 1.401(3) . . yes
C25 B1 1.640(3) . . yes
C26 C27 1.392(4) . . yes
C27 C28 1.348(4) . . yes
C28 C29 1.395(4) . . yes
C29 C30 1.397(3) . . yes
C31 C32 1.407(3) . . yes
C31 C36 1.401(3) . . yes
C31 B1 1.649(3) . . yes
C32 C33 1.392(3) . . yes
C33 C34 1.379(4) . . yes
C34 C35 1.385(4) . . yes
C35 C36 1.399(4) . . yes
